data_2105652
loop_
_publ_author_name
'Li, Q.'
'Mak, T. C. W.'

_publ_section_title
;
 Hydrogen-Bonded Urea--Anion Host Lattices. 6. New Inclusion Compounds of
 Urea with Tetra-<i>n</i>-propylammonium Halides
;
_journal_issue 2
_journal_name_full 'Acta Crystallographica Section B'
_journal_page_first 180
_journal_page_last 192
_journal_paper_doi 10.1107/S0108768196014498
_journal_volume 54
_journal_year 1998
_chemical_formula_sum 'C31 H90 F2 N16 O10'
_chemical_formula_weight 885.2
_space_group_IT_number 14
_symmetry_cell_setting monoclinic
_symmetry_space_group_name_Hall '-P 2ybc'
_symmetry_space_group_name_H-M 'P 1 21/c 1'
_atom_type_scat_source IntTabIV
_cell_angle_alpha 90.0
_cell_angle_beta 92.31(3)
_cell_angle_gamma 90.0
_cell_formula_units_Z 4
_cell_length_a 8.560(2)
_cell_length_b 16.301(3)
_cell_length_c 37.004(7)
_cell_measurement_reflns_used 25
_cell_measurement_temperature 291
_cell_measurement_theta_max 14
_cell_measurement_theta_min 6
_cell_volume 5159.2(18)
_diffrn_measurement_device 'Siemens R3m/V'
_diffrn_measurement_method \w
_diffrn_radiation_type MoK\a
_diffrn_radiation_wavelength 0.71073
_diffrn_reflns_av_R_equivalents 0.021
_diffrn_reflns_limit_h_max 9
_diffrn_reflns_limit_h_min 0
_diffrn_reflns_limit_k_max 18
_diffrn_reflns_limit_k_min 0
_diffrn_reflns_limit_l_max 42
_diffrn_reflns_limit_l_min -42
_diffrn_reflns_number 8753
_diffrn_reflns_theta_max 23
_diffrn_standards_decay_% 0
_diffrn_standards_interval_count 97
_diffrn_standards_number 2
_exptl_absorpt_coefficient_mu 0.089
_exptl_absorpt_correction_T_max 0.867
_exptl_absorpt_correction_T_min 0.850
_exptl_absorpt_correction_type 'psi-scan (Kopfmann & Huber, 1968)'
_exptl_crystal_colour colorless
_exptl_crystal_density_diffrn 1.140
_exptl_crystal_description block
_exptl_crystal_size_max 0.54
_exptl_crystal_size_mid 0.54
_exptl_crystal_size_min 0.48
_refine_diff_density_max 1.11
_refine_diff_density_min -0.27
_refine_ls_extinction_coef 0.00033(8)
_refine_ls_extinction_method 'F~corr~ = F~c~(1 + 0.002\cF~c~^2^/sin2\q)^-1/4^'
_refine_ls_goodness_of_fit_obs 2.05
_refine_ls_hydrogen_treatment 'H atoms: see text'
_refine_ls_number_parameters 533
_refine_ls_number_reflns 3945
_refine_ls_R_factor_obs 0.075
_refine_ls_shift/esd_max 0.001
_refine_ls_structure_factor_coef F
_refine_ls_weighting_details 'w = 1/[\s^2^(F~o~) + 0.0003F~o~^2^]'
_refine_ls_weighting_scheme calc
_refine_ls_wR_factor_obs 0.075
_reflns_number_observed 3945
_reflns_number_total 8141
_reflns_observed_criterion F~o~>4\s(F~o~)
_cod_data_source_file se0206.cif
_cod_data_source_block se0206a
_cod_depositor_comments
;
The following automatic conversions were performed:

'_refine_ls_weighting_scheme' value 'w = 1/[\s^2^(F~o~) +
0.0003F~o~^2^]' was changed to 'calc'. New tag
'_refine_ls_weighting_details' was created. The value of the new tag
was set to 'w = 1/[\s^2^(F~o~) + 0.0003F~o~^2^]'.

Automatic conversion script
Id: cif_fix_values 3143 2015-03-26 13:38:13Z robertas 
;
_cod_original_cell_volume 5159(3)
_cod_database_code 2105652

loop_
_symmetry_equiv_pos_as_xyz
x,y,z
x,1/2-y,1/2+z
-x,-y,-z
-x,1/2+y,1/2-z

loop_
_atom_site_label
_atom_site_fract_x
_atom_site_fract_y
_atom_site_fract_z
_atom_site_U_iso_or_equiv
O(1) .1370(4) .0714(2) .38560(10) .0600(10)
C(1) .2436(7) .0422(3) .4055(2) .0530(10)
N(1) .2451(5) -.0372(3) .41500(10) .0640(10)
N(2) .3638(5) .0884(3) .41780(10) .0630(10)
O(2) .3772(4) .2667(2) .39340(10) .0580(10)
C(2) .3385(6) .2729(3) .3609(2) .0500(10)
N(3) .2488(5) .2174(3) .34400(10) .0680(10)
N(4) .3873(5) .3363(3) .34050(10) .0600(10)
O(3) .5595(4) .4738(2) .37830(10) .0630(10)
C(3) .5372(6) .4803(3) .4109(2) .0530(10)
N(5) .4550(5) .4238(3) .42860(10) .0630(10)
N(6) .5960(5) .5427(3) .43060(10) .0740(10)
O(4) .7192(4) .6855(2) .39430(10) .0660(10)
C(4) .7661(6) .6746(3) .3637(2) .0490(10)
N(7) .7393(5) .6045(4) .34520(10) .0630(10)
N(8) .8447(5) .7323(3) .34620(10) .0680(10)
O(5) .9454(4) .8826(2) .38460(10) .0630(10)
C(5) .8428(7) .9112(4) .4041(2) .0550(10)
N(9) .8447(5) .9903(3) .41380(10) .0650(10)
N(10) .7275(5) .8647(3) .41560(10) .0720(10)
O(6) .6149(5) .6360(3) .50120(10) .0800(10)
C(6) .5669(6) .7069(4) .4956(2) .0560(10)
N(11) .5467(5) .7592(3) .52310(10) .0670(10)
N(12) .5255(6) .7361(3) .46290(10) .0810(10)
O(7) -.0679(4) -.0007(2) .25600(10) .0720(10)
C(7) -.0401(6) -.0040(4) .2887(2) .0600(10)
N(13) -.0697(13) -.0731(3) .30770(10) .0750(10)
N(14) .0275(5) .0570(3) .30770(10) .0830(10)
F(1) .4700(4) .9013(2) .46600(10) .0780(10)
F(2) .1100(5) .2119(3) .27400(10) .1320(10)
O(1W) .6272(4) 1.0390(2) .47020(10) .0790(10)
O(2W) .2525(5) .3580(3) .26460(10) .0930(10)
O(3W) .0606(5) .1310(3) .21830(10) .0900(10)
N(15) 1.0808(4) .8026(3) .06200(10) .0510(10)
C(8) .9809(6) .7357(3) .0443(2) .0600(10)
C(9) 1.0632(7) .6737(4) .0219(2) .0830(10)
C(10) .9515(8) .6153(4) .0038(2) .1150(10)
C(11) 1.1686(6) .8486(4) .0339(2) .0640(10)
C(12) 1.0742(7) .8826(4) .0019(2) .0860(10)
C(13) 1.1815(8) .9288(4) -.0230(2) .1060(10)
C(14) .9695(6) .8589(3) .0808(2) .0600(10)
C(15) 1.0443(6) .9309(4) .1015(2) .0730(10)
C(16) .9262(7) .9716(4) .1247(2) .0930(10)
C(17) 1.2033(6) .7659(3) .0879(2) .0590(10)
C(18) 1.1423(6) .7218(4) .1202(2) .0670(10)
C(19) 1.2742(7) .6814(4) .1424(2) .0840(10)
N(16) .3580(5) .7150(3) -.20560(10) .0540(10)
C(20) .4695(6) .6473(3) -.1932(2) .0600(10)
C(21) .3929(6) .5689(3) -.1817(2) .0720(10)
C(22) .5147(7) .5109(4) -.1657(2) .0920(10)
C(23) .2464(6) .6852(4) -.23620(10) .0600(10)
C(24) .3247(7) .6576(4) -.2703(2) .0820(10)
C(25) .2032(7) .6213(4) -.2966(2) .0990(10)
C(26) .4594(6) .7859(4) -.2181(2) .0740(10)
C(27) .3732(7) .8611(4) -.2317(2) .1000(10)
C(28) .4816(9) .9284(5) -.2399(3) .1590(10)
C(29) .2573(6) .7416(4) -.1753(2) .0650(10)
C(30) .3433(8) .7724(5) -.1420(2) .1030(10)
C(31) .2340(8) .7963(5) -.1134(2) .1290(10)
H(1A) .3230 -.0576 .4294 .080
H(1B) .1673 -.0703 .4068 .080
H(2A) .4412 .0675 .4322 .080
H(2B) .3647 .1419 .4118 .080
H(3A) .2224 .2222 .3203 .080
H(3B) .2139 .1744 .3566 .080
H(4A) .3590 .3396 .3169 .080
H(4B) .4487 .3754 .3508 .080
H(5A) .4393 .4280 .4524 .080
H(5B) .4137 .3814 .4159 .080
H(6A) .5806 .5472 .4544 .080
H(6B) .6529 .5807 .4193 .080
H(7A) .7721 .5982 .3225 .080
H(7B) .6864 .5639 .3557 .080
H(8A) .8757 .7238 .3236 .080
H(8B) .8668 .7801 .3575 .080
H(9A) .7687 1.0101 .4275 .080
H(9B) .9211 1.0237 .4066 .080
H(10A) .6530 .8861 .4293 .080
H(10B) .7241 .8112 .4095 .080
H(11A) .5086 .8100 .5192 .080
H(11B) .5726 .7424 .5457 .080
H(12A) .5361 .7036 .4435 .080
H(12B) .4879 .7873 .4601 .080
H(13A) -.0453 -.0766 .3315 .080
H(13B) -.1140 -.1161 .2960 .080
H(14A) .0501 .0512 .3315 .080
H(14B) .0493 .1045 .2965 .080
H(1WA) .5765 .9943 .4685 .080
H(1WB) .5974 1.0579 .4902 .080
H(2WA) .1988 .4000 .2585 .080
H(2WB) .2079 .3121 .2676 .080
H(3WA) .0217 .0911 .2296 .080
H(3WB) .0787 .1595 .2372 .080
H(8C) .8998 .7610 .0296 .080
H(8D) .9314 .7059 .0631 .080
H(9C) 1.1394 .6445 .0366 .100
H(9D) 1.1169 .7025 .0035 .100
H(10C) 1.0063 .5770 -.0107 .120
H(10D) .8988 .5862 .0223 .120
H(10E) .8762 .6447 -.0111 .120
H(11C) 1.2470 .8127 .0249 .080
H(11D) 1.2212 .8942 .0454 .080
H(12C) .9934 .9180 .0101 .100
H(12D) 1.0264 .8378 -.0113 .100
H(13C) 1.1242 .9505 -.0437 .120
H(13D) 1.2286 .9730 -.0093 .120
H(13E) 1.2617 .8925 -.0308 .120
H(14C) .9097 .8271 .0972 .080
H(14D) .8981 .8810 .0627 .080
H(15A) 1.0837 .9704 .0849 .100
H(15B) 1.1305 .9108 .1164 .100
H(16A) .9741 1.0163 .1380 .120
H(16B) .8408 .9920 .1097 .120
H(16C) .8878 .9319 .1414 .120
H(17A) 1.2705 .8091 .0969 .080
H(17B) 1.2657 .7282 .0747 .080
H(18A) 1.0694 .6807 .1117 .100
H(18B) 1.0881 .7598 .1350 .100
H(19A) 1.2341 .6527 .1627 .120
H(19B) 1.3273 .6434 .1273 .120
H(19C) 1.3461 .7230 .1508 .120
H(20A) .5327 .6671 -.1730 .080
H(20B) .5376 .6348 -.2124 .080
H(21A) .3398 .5441 -.2022 .100
H(21B) .3178 .5808 -.1638 .100
H(22A) .4689 .4602 -.1582 .120
H(22B) .5889 .5000 -.1839 .120
H(22C) .5668 .5368 -.1453 .120
H(23A) .1738 .7283 -.2424 .080
H(23B) .1879 .6396 -.2274 .080
H(24A) .4036 .6174 -.2644 .100
H(24B) .3729 .7039 -.2814 .100
H(25A) .2485 .6034 -.3186 .120
H(25B) .1559 .5753 -.2851 .120
H(25C) .1251 .6622 -.3021 .120
H(26A) .5253 .7665 -.2366 .080
H(26B) .5254 .8038 -.1980 .080
H(27A) .2990 .8780 -.2145 .100
H(27B) .3179 .8467 -.2539 .100
H(28A) .4281 .9763 -.2491 .120
H(28B) .5362 .9415 -.2175 .120
H(28C) .5551 .9102 -.2571 .120
H(29A) .1940 .6958 -.1686 .080
H(29B) .1885 .7842 -.1841 .080
H(30A) .4058 .8188 -.1482 .100
H(30B) .4119 .7301 -.1328 .100
H(31A) .2913 .8158 -.0923 .120
H(31B) .1664 .8390 -.1227 .120
H(31C) .1725 .7496 -.1071 .120

loop_
_geom_angle_atom_site_label_1
_geom_angle_atom_site_label_2
_geom_angle_atom_site_label_3
_geom_angle
_geom_angle_publ_flag
O(1) C(1) N(1) 121.7(5) yes
N(1) C(1) N(2) 117.1(5) yes
O(2) C(2) N(4) 121.7(5) yes
O(3) C(3) N(5) 121.4(5) yes
N(5) C(3) N(6) 116.6(5) yes
O(4) C(4) N(8) 122.1(5) yes
O(5) C(5) N(9) 120.9(5) yes
N(9) C(5) N(10) 117.7(5) yes
O(6) C(6) N(12) 123.8(5) yes
O(7) C(7) N(13) 121.0(5) yes
N(13) C(7) N(14) 115.7(6) yes
C(8) N(15) C(14) 106.2(4) no
C(8) N(15) C(17) 110.6(4) no
C(14) N(15) C(17) 112.5(4) no
C(8) C(9) C(10) 111.8(5) no
C(11) C(12) C(13) 109.7(5) no
C(14) C(15) C(16) 110.3(5) no
C(17) C(18) C(19) 111.2(4) no
C(20) N(16) C(26) 106.5(4) no
C(20) N(16) C(29) 110.8(4) no
C(26) N(16) C(29) 110.8(4) no
C(20) C(21) C(22) 109.9(5) no
C(23) C(24) C(25) 109.6(5) no
C(26) C(27) C(28) 111.7(5) no
C(29) C(30) C(31) 111.7(5) no
O(1) C(1) N(2) 121.3(5) yes
O(2) C(2) N(3) 122.0(5) yes
N(3) C(2) N(4) 116.3(5) yes
O(3) C(3) N(6) 121.9(5) yes
O(4) C(4) N(7) 122.4(5) yes
N(7) C(4) N(8) 115.5(5) yes
O(5) C(5) N(10) 121.4(5) yes
O(6) C(6) N(11) 121.1(5) yes
N(11) C(6) N(12) 115.0(5) yes
O(7) C(7) N(14) 123.3(6) yes
C(8) N(15) C(11) 110.3(4) no
C(11) N(15) C(14) 111.0(4) no
C(11) N(15) C(17) 106.3(4) no
N(15) C(8) C(9) 117.0(4) no
N(15) C(11) C(12) 117.2(4) no
N(15) C(14) C(15) 115.9(4) no
N(15) C(17) C(18) 115.9(4) no
C(20) N(16) C(23) 111.1(4) no
C(23) N(16) C(26) 111.3(4) no
C(23) N(16) C(29) 106.4(4) no
N(16) C(20) C(21) 115.3(4) no
N(16) C(23) C(24) 115.1(4) no
N(16) C(26) C(27) 116.1(5) no
N(16) C(29) C(30) 115.6(5) no

loop_
_geom_bond_atom_site_label_1
_geom_bond_atom_site_label_2
_geom_bond_distance
_geom_bond_publ_flag
O(1) C(1) 1.244(7) yes
C(1) N(2) 1.341(7) yes
C(2) N(3) 1.328(7) yes
O(3) C(3) 1.233(7) yes
C(3) N(6) 1.337(7) yes
C(4) N(7) 1.346(7) yes
O(5) C(5) 1.250(7) yes
C(5) N(10) 1.329(7) yes
C(6) N(11) 1.343(8) yes
O(7) C(7) 1.228(8) yes
C(7) N(14) 1.335(8) yes
N(15) C(11) 1.506(7) no
N(15) C(17) 1.515(7) no
C(9) C(10) 1.487(9) no
C(12) C(13) 1.525(9) no
C(15) C(16) 1.507(9) no
C(18) C(19) 1.519(8) no
N(16) C(23) 1.529(7) no
N(16) C(29) 1.508(7) no
C(21) C(22) 1.510(8) no
C(24) C(25) 1.515(9) no
C(27) C(28) 1.477(10) no
C(30) C(31) 1.494(10) no
C(1) N(1) 1.341(7) yes
O(2) C(2) 1.240(7) yes
C(2) N(4) 1.355(7) yes
C(3) N(5) 1.346(7) yes
O(4) C(4) 1.232(7) yes
C(4) N(8) 1.339(7) yes
C(5) N(9) 1.339(7) yes
O(6) C(6) 1.242(7) yes
C(6) N(12) 1.335(8) yes
C(7) N(13) 1.356(8) yes
N(15) C(8) 1.519(7) no
N(15) C(14) 1.511(7) no
C(8) C(9) 1.502(8) no
C(11) C(12) 1.513(8) no
C(14) C(15) 1.529(8) no
C(17) C(18) 1.506(8) no
N(16) C(20) 1.518(7) no
N(16) C(26) 1.527(7) no
C(20) C(21) 1.505(8) no
C(23) C(24) 1.523(8) no
C(26) C(27) 1.507(9) no
C(29) C(30) 1.495(9) no
